data_4084374
loop_
_publ_author_name
'Guo, Tongxun'
'Dechert, Sebastian'
'Meyer, Franc'

_publ_section_title
;
 Dinuclear Palladium Complexes of Pyrazole-Bridged Bis(NHC) Ligands: A
 Delicate Balance between Normal and Abnormal Carbene Coordination
;
_journal_issue 19
_journal_name_full Organometallics
_journal_page_first 5145
_journal_paper_doi 10.1021/om500351j
_journal_volume 33
_journal_year 2014
_chemical_formula_moiety 'C19 H27 Cl3 N6 Pd2, C2 H6 O S'
_chemical_formula_sum 'C21 H33 Cl3 N6 O Pd2 S'
_chemical_formula_weight 736.74
_chemical_name_systematic
;
 ?
;
_space_group_IT_number 2
_symmetry_cell_setting triclinic
_symmetry_space_group_name_Hall '-P 1'
_symmetry_space_group_name_H-M 'P -1'
_atom_sites_solution_hydrogens geom
_atom_sites_solution_primary direct
_atom_sites_solution_secondary difmap
_audit_creation_method SHELXL-97
_cell_angle_alpha 98.191(5)
_cell_angle_beta 96.413(5)
_cell_angle_gamma 90.112(5)
_cell_formula_units_Z 2
_cell_length_a 8.4978(5)
_cell_length_b 10.0419(7)
_cell_length_c 16.2133(11)
_cell_measurement_reflns_used 16233
_cell_measurement_temperature 133(2)
_cell_measurement_theta_max 26.79
_cell_measurement_theta_min 2.05
_cell_volume 1360.64(16)
_computing_cell_refinement 'X-AREA (Stoe & Cie, 2002)'
_computing_data_collection 'X-AREA (Stoe & Cie, 2002)'
_computing_data_reduction 'X-AREA (Stoe & Cie, 2002)'
_computing_molecular_graphics 'DIAMOND (Brandenburg, 2001)'
_computing_publication_material 'SHELXL-97 (Sheldrick, 1997)'
_computing_structure_refinement 'SHELXL-97 (Sheldrick, 1997)'
_computing_structure_solution 'SHELXS-97 (Sheldrick, 1990)'
_diffrn_ambient_temperature 133(2)
_diffrn_measured_fraction_theta_full 0.991
_diffrn_measured_fraction_theta_max 0.991
_diffrn_measurement_device_type 'Stoe IPDS II'
_diffrn_measurement_method \w
_diffrn_radiation_monochromator graphite
_diffrn_radiation_source 'fine-focus sealed tube'
_diffrn_radiation_type MoK\a
_diffrn_radiation_wavelength 0.71073
_diffrn_reflns_av_R_equivalents 0.0604
_diffrn_reflns_av_sigmaI/netI 0.0605
_diffrn_reflns_limit_h_max 9
_diffrn_reflns_limit_h_min -10
_diffrn_reflns_limit_k_max 12
_diffrn_reflns_limit_k_min -12
_diffrn_reflns_limit_l_max 20
_diffrn_reflns_limit_l_min -20
_diffrn_reflns_number 16233
_diffrn_reflns_theta_full 26.79
_diffrn_reflns_theta_max 26.79
_diffrn_reflns_theta_min 2.05
_exptl_absorpt_coefficient_mu 1.720
_exptl_absorpt_correction_T_max 0.8959
_exptl_absorpt_correction_T_min 0.7750
_exptl_absorpt_correction_type numerical
_exptl_absorpt_process_details 'X-RED (Stoe & Cie, 2002)'
_exptl_crystal_colour colorless
_exptl_crystal_density_diffrn 1.798
_exptl_crystal_density_method 'not measured'
_exptl_crystal_description block
_exptl_crystal_F_000 736
_exptl_crystal_size_max 0.29
_exptl_crystal_size_mid 0.03
_exptl_crystal_size_min 0.02
_refine_diff_density_max 0.662
_refine_diff_density_min -1.226
_refine_diff_density_rms 0.126
_refine_ls_extinction_method none
_refine_ls_goodness_of_fit_ref 1.058
_refine_ls_hydrogen_treatment constr
_refine_ls_matrix_type full
_refine_ls_number_parameters 315
_refine_ls_number_reflns 5771
_refine_ls_number_restraints 0
_refine_ls_restrained_S_all 1.058
_refine_ls_R_factor_all 0.0668
_refine_ls_R_factor_gt 0.0422
_refine_ls_shift/su_max 0.001
_refine_ls_shift/su_mean 0.000
_refine_ls_structure_factor_coef Fsqd
_refine_ls_weighting_details 'calc w=1/[\s^2^(Fo^2^)+(0.0245P)^2^+2.4482P] where P=(Fo^2^+2Fc^2^)/3'
_refine_ls_weighting_scheme calc
_refine_ls_wR_factor_gt 0.0743
_refine_ls_wR_factor_ref 0.0803
_reflns_number_gt 4430
_reflns_number_total 5771
_reflns_threshold_expression >2sigma(I)
_cod_data_source_file om500351j_si_002.cif
_cod_data_source_block aLtBuPd2Cl3-togu2
_cod_depositor_comments
;
The following automatic conversions were performed:

'_symmetry_cell_setting' value 'Triclinic' changed to 'triclinic'
according to
/home/saulius/struct/COD-crude-data--automatic-downloads/rss-feeds/ACS/lib/dictionaries/cif_core.dic
dictionary named 'cif_core.dic' version 2.4.2 from 2011-04-26.

Automatic conversion script
Id: cif_fix_values 2281 2013-09-26 08:29:07Z andrius 

 Adding full bibliography for 4084368--4084374.cif.
;
_cod_original_cell_volume 1360.64(15)
_cod_database_code 4084374

loop_
_symmetry_equiv_pos_as_xyz
'x, y, z'
'-x, -y, -z'

loop_
_atom_site_label
_atom_site_type_symbol
_atom_site_fract_x
_atom_site_fract_y
_atom_site_fract_z
_atom_site_U_iso_or_equiv
_atom_site_adp_type
_atom_site_occupancy
_atom_site_symmetry_multiplicity
_atom_site_calc_flag
_atom_site_refinement_flags
Pd1 Pd 0.63176(4) 0.71636(4) 0.63862(2) 0.01812(10) Uani 1 1 d .
Pd2 Pd 0.61627(4) 0.91522(4) 0.83705(2) 0.01796(10) Uani 1 1 d .
Cl1 Cl 0.84772(15) 0.71237(13) 0.56239(7) 0.0256(3) Uani 1 1 d .
Cl2 Cl 0.80178(14) 0.77257(13) 0.76830(7) 0.0249(3) Uani 1 1 d .
Cl3 Cl 0.81214(14) 1.06876(14) 0.89989(7) 0.0260(3) Uani 1 1 d .
N1 N 0.4433(5) 0.7181(4) 0.7031(2) 0.0197(9) Uani 1 1 d .
N2 N 0.4409(5) 0.7898(4) 0.7813(2) 0.0188(8) Uani 1 1 d .
N3 N 0.3318(5) 0.6226(4) 0.5318(2) 0.0195(8) Uani 1 1 d .
N4 N 0.3498(5) 0.6720(4) 0.4075(2) 0.0201(8) Uani 1 1 d .
N5 N 0.3086(5) 0.9799(4) 0.9027(2) 0.0184(8) Uani 1 1 d .
N6 N 0.3039(5) 1.1948(4) 0.9429(2) 0.0201(9) Uani 1 1 d .
C1 C 0.2071(6) 0.6823(5) 0.7458(3) 0.0206(10) Uani 1 1 d .
H1 H 0.1025 0.6501 0.7475 0.025 Uiso 1 1 calc R
C2 C 0.3018(6) 0.6541(5) 0.6816(3) 0.0197(10) Uani 1 1 d .
C3 C 0.3002(6) 0.7686(5) 0.8072(3) 0.0194(10) Uani 1 1 d .
C4 C 0.2661(6) 0.5659(5) 0.5993(3) 0.0213(10) Uani 1 1 d .
H4A H 0.3111 0.4759 0.6036 0.026 Uiso 1 1 calc R
H4B H 0.1499 0.5546 0.5857 0.026 Uiso 1 1 calc R
C5 C 0.2551(6) 0.6201(5) 0.4551(3) 0.0212(10) Uani 1 1 d .
H5 H 0.1503 0.5867 0.4375 0.025 Uiso 1 1 calc R
C6 C 0.4853(6) 0.6780(5) 0.5352(3) 0.0178(9) Uani 1 1 d .
C7 C 0.4937(6) 0.7089(5) 0.4561(3) 0.0213(10) Uani 1 1 d .
H7 H 0.5824 0.7486 0.4374 0.026 Uiso 1 1 calc R
C8 C 0.3104(7) 0.6968(6) 0.3185(3) 0.0268(11) Uani 1 1 d .
C9 C 0.3141(8) 0.8482(6) 0.3188(3) 0.0361(14) Uani 1 1 d .
H9A H 0.2377 0.8902 0.3551 0.054 Uiso 1 1 calc R
H9B H 0.2864 0.8682 0.2616 0.054 Uiso 1 1 calc R
H9C H 0.4206 0.8839 0.3401 0.054 Uiso 1 1 calc R
C10 C 0.4319(7) 0.6274(6) 0.2656(3) 0.0324(13) Uani 1 1 d .
H10A H 0.5376 0.6650 0.2868 0.049 Uiso 1 1 calc R
H10B H 0.4062 0.6418 0.2071 0.049 Uiso 1 1 calc R
H10C H 0.4301 0.5307 0.2689 0.049 Uiso 1 1 calc R
C11 C 0.1454(7) 0.6375(6) 0.2857(3) 0.0309(12) Uani 1 1 d .
H11A H 0.1443 0.5408 0.2889 0.046 Uiso 1 1 calc R
H11B H 0.1190 0.6521 0.2273 0.046 Uiso 1 1 calc R
H11C H 0.0673 0.6818 0.3200 0.046 Uiso 1 1 calc R
C12 C 0.2580(6) 0.8378(5) 0.8898(3) 0.0204(10) Uani 1 1 d .
H12A H 0.1421 0.8314 0.8911 0.024 Uiso 1 1 calc R
H12B H 0.3103 0.7925 0.9357 0.024 Uiso 1 1 calc R
C13 C 0.2200(6) 1.0798(5) 0.9343(3) 0.0210(10) Uani 1 1 d .
H13 H 0.1152 1.0709 0.9483 0.025 Uiso 1 1 calc R
C14 C 0.4576(6) 1.0282(5) 0.8895(3) 0.0199(10) Uani 1 1 d .
C15 C 0.4511(6) 1.1640(5) 0.9145(3) 0.0209(10) Uani 1 1 d .
H15 H 0.5335 1.2274 0.9129 0.025 Uiso 1 1 calc R
C16 C 0.2506(6) 1.3319(5) 0.9739(3) 0.0231(10) Uani 1 1 d .
C17 C 0.2375(7) 1.4123(6) 0.9002(3) 0.0302(12) Uani 1 1 d .
H17A H 0.3413 1.4177 0.8798 0.045 Uiso 1 1 calc R
H17B H 0.2015 1.5032 0.9186 0.045 Uiso 1 1 calc R
H17C H 0.1612 1.3674 0.8549 0.045 Uiso 1 1 calc R
C18 C 0.3714(7) 1.3932(5) 1.0459(3) 0.0277(12) Uani 1 1 d .
H18A H 0.3726 1.3404 1.0923 0.042 Uiso 1 1 calc R
H18B H 0.3426 1.4861 1.0650 0.042 Uiso 1 1 calc R
H18C H 0.4767 1.3927 1.0266 0.042 Uiso 1 1 calc R
C19 C 0.0907(7) 1.3195(6) 1.0070(4) 0.0324(13) Uani 1 1 d .
H19A H 0.0118 1.2814 0.9608 0.049 Uiso 1 1 calc R
H19B H 0.0573 1.4088 1.0309 0.049 Uiso 1 1 calc R
H19C H 0.1003 1.2605 1.0504 0.049 Uiso 1 1 calc R
S1 S 0.87989(17) 0.89994(14) 0.38160(8) 0.0293(3) Uani 1 1 d .
O1 O 0.7688(5) 0.7854(4) 0.3455(2) 0.0383(10) Uani 1 1 d .
C21 C 0.7694(9) 1.0208(7) 0.4424(4) 0.0465(17) Uani 1 1 d .
H21A H 0.6758 1.0458 0.4072 0.070 Uiso 1 1 calc R
H21B H 0.8358 1.1010 0.4634 0.070 Uiso 1 1 calc R
H21C H 0.7359 0.9818 0.4898 0.070 Uiso 1 1 calc R
C22 C 0.9032(9) 0.9925(7) 0.2979(4) 0.0436(16) Uani 1 1 d .
H22A H 0.9584 0.9376 0.2556 0.065 Uiso 1 1 calc R
H22B H 0.9653 1.0749 0.3196 0.065 Uiso 1 1 calc R
H22C H 0.7988 1.0161 0.2724 0.065 Uiso 1 1 calc R

loop_
_atom_site_aniso_label
_atom_site_aniso_U_11
_atom_site_aniso_U_22
_atom_site_aniso_U_33
_atom_site_aniso_U_23
_atom_site_aniso_U_13
_atom_site_aniso_U_12
Pd1 0.01409(19) 0.0239(2) 0.01588(16) 0.00039(14) 0.00281(14) 0.00025(15)
Pd2 0.01269(19) 0.0262(2) 0.01445(16) 0.00136(14) 0.00130(14) -0.00139(15)
Cl1 0.0199(6) 0.0342(7) 0.0224(5) 0.0003(5) 0.0061(5) -0.0025(5)
Cl2 0.0155(6) 0.0377(7) 0.0200(5) -0.0011(5) 0.0019(4) 0.0034(5)
Cl3 0.0158(6) 0.0389(7) 0.0213(5) -0.0003(5) -0.0005(4) -0.0060(5)
N1 0.017(2) 0.027(2) 0.0132(17) -0.0041(15) 0.0047(15) -0.0009(17)
N2 0.0141(19) 0.025(2) 0.0167(17) -0.0019(15) 0.0049(15) 0.0006(17)
N3 0.016(2) 0.023(2) 0.0181(18) -0.0004(15) 0.0017(15) 0.0009(17)
N4 0.019(2) 0.024(2) 0.0165(17) 0.0038(15) -0.0002(15) 0.0015(17)
N5 0.019(2) 0.019(2) 0.0169(17) 0.0001(15) 0.0032(15) -0.0010(17)
N6 0.018(2) 0.022(2) 0.0199(18) 0.0009(16) 0.0024(16) -0.0026(17)
C1 0.020(2) 0.021(2) 0.021(2) 0.0020(18) 0.0038(19) -0.004(2)
C2 0.019(2) 0.022(2) 0.018(2) -0.0003(18) 0.0059(18) -0.003(2)
C3 0.017(2) 0.020(2) 0.021(2) 0.0003(18) 0.0052(18) 0.0013(19)
C4 0.018(2) 0.027(3) 0.019(2) 0.0008(19) 0.0032(18) -0.006(2)
C5 0.018(2) 0.024(3) 0.019(2) -0.0010(18) -0.0007(18) -0.004(2)
C6 0.012(2) 0.018(2) 0.023(2) 0.0025(18) 0.0043(18) 0.0040(18)
C7 0.021(3) 0.023(3) 0.019(2) 0.0010(18) -0.0007(19) 0.001(2)
C8 0.029(3) 0.034(3) 0.016(2) 0.003(2) -0.001(2) 0.000(2)
C9 0.036(3) 0.043(3) 0.030(3) 0.012(2) -0.004(2) -0.005(3)
C10 0.032(3) 0.047(4) 0.017(2) 0.004(2) 0.001(2) 0.003(3)
C11 0.024(3) 0.041(3) 0.025(2) 0.002(2) -0.004(2) 0.001(2)
C12 0.021(3) 0.021(2) 0.018(2) -0.0014(18) 0.0035(19) -0.004(2)
C13 0.019(2) 0.028(3) 0.015(2) 0.0009(18) -0.0002(18) -0.002(2)
C14 0.016(2) 0.027(3) 0.016(2) 0.0032(18) -0.0026(18) -0.002(2)
C15 0.016(2) 0.028(3) 0.018(2) 0.0044(19) 0.0024(18) 0.001(2)
C16 0.024(3) 0.020(2) 0.025(2) 0.0007(19) 0.003(2) -0.002(2)
C17 0.029(3) 0.028(3) 0.034(3) 0.007(2) 0.001(2) 0.001(2)
C18 0.030(3) 0.029(3) 0.021(2) -0.003(2) 0.000(2) -0.005(2)
C19 0.028(3) 0.029(3) 0.039(3) -0.005(2) 0.012(2) -0.002(2)
S1 0.0297(7) 0.0296(7) 0.0281(6) 0.0044(5) 0.0001(5) -0.0003(6)
O1 0.044(3) 0.034(2) 0.036(2) -0.0011(17) 0.0090(19) -0.012(2)
C21 0.048(4) 0.038(4) 0.047(3) -0.011(3) -0.005(3) 0.006(3)
C22 0.045(4) 0.043(4) 0.044(3) 0.018(3) -0.004(3) -0.006(3)

loop_
_atom_type_symbol
_atom_type_description
_atom_type_scat_dispersion_real
_atom_type_scat_dispersion_imag
_atom_type_scat_source
C C 0.0033 0.0016 'International Tables Vol C Tables 4.2.6.8 and 6.1.1.4'
H H 0.0000 0.0000 'International Tables Vol C Tables 4.2.6.8 and 6.1.1.4'
N N 0.0061 0.0033 'International Tables Vol C Tables 4.2.6.8 and 6.1.1.4'
O O 0.0106 0.0060 'International Tables Vol C Tables 4.2.6.8 and 6.1.1.4'
S S 0.1246 0.1234 'International Tables Vol C Tables 4.2.6.8 and 6.1.1.4'
Cl Cl 0.1484 0.1585 'International Tables Vol C Tables 4.2.6.8 and 6.1.1.4'
Pd Pd -0.9988 1.0072 'International Tables Vol C Tables 4.2.6.8 and 6.1.1.4'

loop_
_geom_angle_atom_site_label_1
_geom_angle_atom_site_label_2
_geom_angle_atom_site_label_3
_geom_angle
C6 Pd1 N1 87.99(17)
C6 Pd1 Cl1 91.25(14)
N1 Pd1 Cl1 179.16(11)
C6 Pd1 Cl2 176.91(14)
N1 Pd1 Cl2 89.84(11)
Cl1 Pd1 Cl2 90.94(4)
C14 Pd2 N2 88.28(18)
C14 Pd2 Cl3 89.81(14)
N2 Pd2 Cl3 177.31(13)
C14 Pd2 Cl2 177.52(13)
N2 Pd2 Cl2 89.39(12)
Cl3 Pd2 Cl2 92.49(5)
Pd2 Cl2 Pd1 95.41(5)
C2 N1 N2 107.6(4)
C2 N1 Pd1 129.5(3)
N2 N1 Pd1 122.9(3)
C3 N2 N1 108.1(4)
C3 N2 Pd2 128.6(3)
N1 N2 Pd2 123.1(3)
C5 N3 C6 110.1(4)
C5 N3 C4 123.5(4)
C6 N3 C4 126.3(4)
C5 N4 C7 108.4(4)
C5 N4 C8 127.3(4)
C7 N4 C8 124.2(4)
C13 N5 C14 111.1(4)
C13 N5 C12 123.3(4)
C14 N5 C12 125.5(4)
C13 N6 C15 107.6(4)
C13 N6 C16 126.8(4)
C15 N6 C16 125.5(4)
C2 C1 C3 104.3(4)
N1 C2 C1 110.0(4)
N1 C2 C4 121.1(4)
C1 C2 C4 128.8(4)
N2 C3 C1 109.9(4)
N2 C3 C12 121.2(4)
C1 C3 C12 128.8(4)
N3 C4 C2 111.5(4)
N4 C5 N3 108.7(4)
C7 C6 N3 104.4(4)
C7 C6 Pd1 131.4(4)
N3 C6 Pd1 123.8(3)
C6 C7 N4 108.5(4)
N4 C8 C9 107.3(4)
N4 C8 C10 108.9(4)
C9 C8 C10 111.5(5)
N4 C8 C11 108.7(4)
C9 C8 C11 110.9(5)
C10 C8 C11 109.5(4)
N5 C12 C3 110.4(4)
N5 C13 N6 108.3(4)
C15 C14 N5 103.7(4)
C15 C14 Pd2 132.4(4)
N5 C14 Pd2 123.6(3)
C14 C15 N6 109.3(4)
N6 C16 C18 107.9(4)
N6 C16 C19 108.6(4)
C18 C16 C19 108.9(4)
N6 C16 C17 107.5(4)
C18 C16 C17 112.5(4)
C19 C16 C17 111.2(5)
O1 S1 C22 106.0(3)
O1 S1 C21 107.0(3)
C22 S1 C21 98.2(4)

loop_
_geom_bond_atom_site_label_1
_geom_bond_atom_site_label_2
_geom_bond_distance
Pd1 C6 1.965(5)
Pd1 N1 2.007(4)
Pd1 Cl1 2.3217(12)
Pd1 Cl2 2.4096(12)
Pd2 C14 1.953(5)
Pd2 N2 1.997(4)
Pd2 Cl3 2.3128(12)
Pd2 Cl2 2.3929(13)
N1 C2 1.349(6)
N1 N2 1.369(5)
N2 C3 1.338(6)
N3 C5 1.334(6)
N3 C6 1.409(6)
N3 C4 1.466(6)
N4 C5 1.329(6)
N4 C7 1.397(6)
N4 C8 1.502(6)
N5 C13 1.334(7)
N5 C14 1.404(6)
N5 C12 1.469(6)
N6 C13 1.338(6)
N6 C15 1.400(6)
N6 C16 1.487(7)
C1 C2 1.384(7)
C1 C3 1.395(6)
C2 C4 1.493(6)
C3 C12 1.499(6)
C6 C7 1.370(6)
C8 C9 1.520(8)
C8 C10 1.522(8)
C8 C11 1.530(7)
C14 C15 1.370(7)
C16 C18 1.523(7)
C16 C19 1.527(7)
C16 C17 1.529(7)
S1 O1 1.496(4)
S1 C22 1.779(6)
S1 C21 1.788(7)
